data_4337413
loop_
_publ_author_name
'Yamamura, Masaki'
'Albrecht, Marcel'
'Albrecht, Markus'
'Nishimura, Yoshinobu'
'Arai, Tatsuo'
'Nabeshima, Tatsuya'

_publ_section_title
;
 Red/Near-infrared luminescence tuning of group-14 element complexes of
 dipyrrins based on a central atom.
;
_journal_issue 3
_journal_name_full 'Inorganic chemistry'
_journal_page_first 1355
_journal_page_last 1360
_journal_paper_doi 10.1021/ic402116j
_journal_volume 53
_journal_year 2014
_chemical_formula_sum 'C33 H22 Ge N2 O2'
_chemical_formula_weight 551.12
_chemical_name_systematic
; 
 ? 
;
_space_group_IT_number 2
_symmetry_cell_setting triclinic
_symmetry_space_group_name_Hall '-P 1'
_symmetry_space_group_name_H-M 'P -1'
_atom_sites_solution_hydrogens geom
_atom_sites_solution_primary direct
_atom_sites_solution_secondary difmap
_audit_creation_method SHELXL-97
_cell_angle_alpha 115.032(2)
_cell_angle_beta 90.514(2)
_cell_angle_gamma 110.193(2)
_cell_formula_units_Z 2
_cell_length_a 10.649(2)
_cell_length_b 11.237(2)
_cell_length_c 12.325(2)
_cell_measurement_reflns_used 5915
_cell_measurement_temperature 120(2)
_cell_measurement_theta_max 27.57
_cell_measurement_theta_min 2.35
_cell_volume 1233.2(4)
_computing_cell_refinement 'APEX2 (Bruker AXS, 2006)'
_computing_data_collection 'APEX2 '
_computing_data_reduction 'SAINT (Bruker AXS, 2004)'
_computing_molecular_graphics 'XSHEL (Bruker AXS,2002)'
_computing_publication_material 'XCIF (Bruker AXS, 2001)'
_computing_structure_refinement 'SHELXL-97 (Sheldrick, 1997)'
_computing_structure_solution 'SHELXS-97 (Sheldrick, 1997)'
_diffrn_ambient_temperature 120(2)
_diffrn_detector_area_resol_mean 8.333
_diffrn_measured_fraction_theta_full 0.940
_diffrn_measured_fraction_theta_max 0.940
_diffrn_measurement_device_type 'Bruker APEXII CCD area detector'
_diffrn_measurement_method 'phi and omega scans'
_diffrn_radiation_monochromator 'Bruker Helios multilayer confocal mirror'
_diffrn_radiation_source 'Bruker TXS fine-focus rotating anode'
_diffrn_radiation_type MoK\a
_diffrn_radiation_wavelength 0.71073
_diffrn_reflns_av_R_equivalents 0.0090
_diffrn_reflns_av_sigmaI/netI 0.0148
_diffrn_reflns_limit_h_max 13
_diffrn_reflns_limit_h_min -12
_diffrn_reflns_limit_k_max 13
_diffrn_reflns_limit_k_min -14
_diffrn_reflns_limit_l_max 15
_diffrn_reflns_limit_l_min -11
_diffrn_reflns_number 7035
_diffrn_reflns_theta_full 27.49
_diffrn_reflns_theta_max 27.49
_diffrn_reflns_theta_min 1.85
_exptl_absorpt_coefficient_mu 1.278
_exptl_absorpt_correction_T_max 0.8829
_exptl_absorpt_correction_T_min 0.7005
_exptl_absorpt_correction_type empirical
_exptl_absorpt_process_details
;
SADABS Sheldrick 1996
;
_exptl_crystal_colour 'dark green'
_exptl_crystal_density_diffrn 1.484
_exptl_crystal_density_method 'not measured'
_exptl_crystal_description prism
_exptl_crystal_F_000 564
_exptl_crystal_size_max 0.30
_exptl_crystal_size_mid 0.20
_exptl_crystal_size_min 0.10
_refine_diff_density_max 0.446
_refine_diff_density_min -0.361
_refine_diff_density_rms 0.053
_refine_ls_extinction_method none
_refine_ls_goodness_of_fit_ref 1.050
_refine_ls_hydrogen_treatment constr
_refine_ls_matrix_type full
_refine_ls_number_parameters 343
_refine_ls_number_reflns 5323
_refine_ls_number_restraints 0
_refine_ls_restrained_S_all 1.050
_refine_ls_R_factor_all 0.0241
_refine_ls_R_factor_gt 0.0231
_refine_ls_shift/su_max 0.000
_refine_ls_shift/su_mean 0.000
_refine_ls_structure_factor_coef Fsqd
_refine_ls_weighting_details 'calc w=1/[\s^2^(Fo^2^)+(0.0338P)^2^+0.7091P] where P=(Fo^2^+2Fc^2^)/3'
_refine_ls_weighting_scheme calc
_refine_ls_wR_factor_gt 0.0629
_refine_ls_wR_factor_ref 0.0634
_reflns_number_gt 5136
_reflns_number_total 5323
_reflns_threshold_expression >2sigma(I)
_cod_data_source_file ic402116j_si_002.cif
_cod_data_source_block marcelge_0m
_cod_original_cell_volume 1233.1(4)
_cod_original_sg_symbol_H-M P-1
_cod_database_code 4337413

loop_
_symmetry_equiv_pos_as_xyz
'x, y, z'
'-x, -y, -z'

loop_
_atom_site_label
_atom_site_type_symbol
_atom_site_fract_x
_atom_site_fract_y
_atom_site_fract_z
_atom_site_U_iso_or_equiv
_atom_site_adp_type
_atom_site_occupancy
_atom_site_symmetry_multiplicity
_atom_site_calc_flag
_atom_site_refinement_flags
Ge1 Ge 0.303933(14) 0.353728(14) 0.308895(12) 0.01565(5) Uani 1 1 d .
O1 O 0.23823(12) 0.15840(11) 0.25660(10) 0.0238(2) Uani 1 1 d .
O2 O 0.45880(10) 0.33360(11) 0.25711(9) 0.0215(2) Uani 1 1 d .
N1 N 0.40864(12) 0.56134(12) 0.38158(11) 0.0168(2) Uani 1 1 d .
N2 N 0.24828(12) 0.38179(12) 0.46256(11) 0.0176(2) Uani 1 1 d .
C1 C 0.48854(14) 0.62053(15) 0.31798(13) 0.0181(3) Uani 1 1 d .
C2 C 0.51000(15) 0.76654(15) 0.36730(14) 0.0209(3) Uani 1 1 d .
H2 H 0.5620 0.8319 0.3393 0.025 Uiso 1 1 calc R
C3 C 0.44175(14) 0.79587(15) 0.46301(13) 0.0202(3) Uani 1 1 d .
H3 H 0.4382 0.8856 0.5139 0.024 Uiso 1 1 calc R
C4 C 0.37717(14) 0.66742(15) 0.47226(13) 0.0178(3) Uani 1 1 d .
C5 C 0.29391(14) 0.64053(15) 0.55224(12) 0.0178(3) Uani 1 1 d .
C6 C 0.26999(15) 0.76242(15) 0.64792(13) 0.0194(3) Uani 1 1 d .
C7 C 0.13890(15) 0.76157(17) 0.65465(14) 0.0230(3) Uani 1 1 d .
H7 H 0.0625 0.6790 0.6021 0.028 Uiso 1 1 calc R
C8 C 0.12009(17) 0.88150(18) 0.73819(15) 0.0286(3) Uani 1 1 d .
H8 H 0.0309 0.8812 0.7420 0.034 Uiso 1 1 calc R
C9 C 0.23055(19) 1.00082(18) 0.81545(16) 0.0324(4) Uani 1 1 d .
H9 H 0.2174 1.0831 0.8714 0.039 Uiso 1 1 calc R
C10 C 0.36097(18) 1.00123(17) 0.81179(15) 0.0307(3) Uani 1 1 d .
H10 H 0.4366 1.0830 0.8665 0.037 Uiso 1 1 calc R
C11 C 0.38100(16) 0.88240(16) 0.72840(14) 0.0248(3) Uani 1 1 d .
H11 H 0.4703 0.8827 0.7261 0.030 Uiso 1 1 calc R
C12 C 0.23572(14) 0.50628(15) 0.54881(12) 0.0182(3) Uani 1 1 d .
C13 C 0.19291(14) 0.27864(15) 0.50039(13) 0.0199(3) Uani 1 1 d .
C14 C 0.19554(14) 0.13790(15) 0.43928(14) 0.0210(3) Uani 1 1 d .
C15 C 0.17130(15) 0.05039(17) 0.49833(16) 0.0269(3) Uani 1 1 d .
H15 H 0.1478 0.0821 0.5770 0.032 Uiso 1 1 calc R
C16 C 0.18136(17) -0.08044(18) 0.44312(17) 0.0316(4) Uani 1 1 d .
H16 H 0.1644 -0.1385 0.4836 0.038 Uiso 1 1 calc R
C17 C 0.21626(17) -0.12746(17) 0.32839(17) 0.0304(4) Uani 1 1 d .
H17 H 0.2246 -0.2170 0.2912 0.037 Uiso 1 1 calc R
C18 C 0.23904(15) -0.04459(16) 0.26781(15) 0.0249(3) Uani 1 1 d .
H18 H 0.2632 -0.0773 0.1895 0.030 Uiso 1 1 calc R
C19 C 0.22651(14) 0.08703(15) 0.32185(14) 0.0208(3) Uani 1 1 d .
C20 C 0.14342(15) 0.33590(16) 0.60818(13) 0.0227(3) Uani 1 1 d .
H20 H 0.1002 0.2868 0.6527 0.027 Uiso 1 1 calc R
C21 C 0.16867(15) 0.47500(16) 0.63749(13) 0.0219(3) Uani 1 1 d .
H21 H 0.1452 0.5392 0.7055 0.026 Uiso 1 1 calc R
C22 C 0.54229(14) 0.53935(16) 0.21839(13) 0.0202(3) Uani 1 1 d .
C23 C 0.52680(14) 0.40055(16) 0.19375(13) 0.0208(3) Uani 1 1 d .
C24 C 0.58721(16) 0.32751(18) 0.10160(14) 0.0267(3) Uani 1 1 d .
H24 H 0.5783 0.2341 0.0851 0.032 Uiso 1 1 calc R
C25 C 0.65958(17) 0.3908(2) 0.03470(15) 0.0316(4) Uani 1 1 d .
H25 H 0.6993 0.3398 -0.0280 0.038 Uiso 1 1 calc R
C26 C 0.67524(17) 0.5277(2) 0.05768(15) 0.0305(3) Uani 1 1 d .
H26 H 0.7252 0.5703 0.0112 0.037 Uiso 1 1 calc R
C27 C 0.61725(15) 0.60118(18) 0.14902(14) 0.0255(3) Uani 1 1 d .
H27 H 0.6281 0.6951 0.1653 0.031 Uiso 1 1 calc R
C28 C 0.17379(14) 0.34199(15) 0.18996(12) 0.0162(3) Uani 1 1 d .
C29 C 0.13671(15) 0.45616(15) 0.21029(13) 0.0201(3) Uani 1 1 d .
H29 H 0.1779 0.5430 0.2828 0.024 Uiso 1 1 calc R
C30 C 0.04012(16) 0.44408(16) 0.12553(14) 0.0226(3) Uani 1 1 d .
H30 H 0.0143 0.5219 0.1409 0.027 Uiso 1 1 calc R
C31 C -0.01849(15) 0.31847(17) 0.01849(14) 0.0237(3) Uani 1 1 d .
H31 H -0.0835 0.3107 -0.0400 0.028 Uiso 1 1 calc R
C32 C 0.01776(16) 0.20425(17) -0.00309(14) 0.0244(3) Uani 1 1 d .
H32 H -0.0222 0.1183 -0.0765 0.029 Uiso 1 1 calc R
C33 C 0.11256(15) 0.21553(15) 0.08268(13) 0.0204(3) Uani 1 1 d .
H33 H 0.1359 0.1364 0.0681 0.025 Uiso 1 1 calc R

loop_
_atom_site_aniso_label
_atom_site_aniso_U_11
_atom_site_aniso_U_22
_atom_site_aniso_U_33
_atom_site_aniso_U_23
_atom_site_aniso_U_13
_atom_site_aniso_U_12
Ge1 0.01666(8) 0.01536(8) 0.01688(8) 0.00885(6) 0.00305(5) 0.00642(6)
O1 0.0345(6) 0.0167(5) 0.0224(5) 0.0110(4) 0.0041(4) 0.0097(4)
O2 0.0208(5) 0.0236(5) 0.0254(5) 0.0127(4) 0.0065(4) 0.0124(4)
N1 0.0157(5) 0.0169(6) 0.0175(5) 0.0081(5) 0.0038(4) 0.0054(4)
N2 0.0177(6) 0.0177(6) 0.0183(5) 0.0104(5) 0.0029(4) 0.0050(4)
C1 0.0130(6) 0.0217(7) 0.0196(6) 0.0110(5) 0.0019(5) 0.0046(5)
C2 0.0178(7) 0.0206(7) 0.0249(7) 0.0129(6) 0.0042(5) 0.0047(5)
C3 0.0179(7) 0.0182(7) 0.0236(7) 0.0098(6) 0.0032(5) 0.0055(5)
C4 0.0154(6) 0.0175(6) 0.0188(6) 0.0076(5) 0.0021(5) 0.0053(5)
C5 0.0154(6) 0.0193(7) 0.0164(6) 0.0069(5) 0.0007(5) 0.0058(5)
C6 0.0211(7) 0.0207(7) 0.0173(6) 0.0094(5) 0.0051(5) 0.0080(6)
C7 0.0205(7) 0.0268(7) 0.0236(7) 0.0134(6) 0.0067(6) 0.0088(6)
C8 0.0283(8) 0.0348(9) 0.0324(8) 0.0192(7) 0.0161(7) 0.0178(7)
C9 0.0436(10) 0.0271(8) 0.0295(8) 0.0119(7) 0.0191(7) 0.0178(7)
C10 0.0329(9) 0.0222(8) 0.0250(8) 0.0044(6) 0.0055(6) 0.0052(7)
C11 0.0215(7) 0.0236(7) 0.0240(7) 0.0074(6) 0.0039(6) 0.0070(6)
C12 0.0158(6) 0.0208(7) 0.0159(6) 0.0084(5) 0.0017(5) 0.0048(5)
C13 0.0153(6) 0.0227(7) 0.0222(7) 0.0143(6) -0.0006(5) 0.0029(5)
C14 0.0143(6) 0.0212(7) 0.0282(7) 0.0155(6) -0.0012(5) 0.0023(5)
C15 0.0191(7) 0.0290(8) 0.0359(8) 0.0231(7) 0.0002(6) 0.0026(6)
C16 0.0236(8) 0.0282(8) 0.0486(10) 0.0285(8) -0.0030(7) 0.0026(6)
C17 0.0248(8) 0.0199(7) 0.0453(10) 0.0177(7) -0.0071(7) 0.0039(6)
C18 0.0205(7) 0.0184(7) 0.0332(8) 0.0120(6) -0.0036(6) 0.0043(6)
C19 0.0154(6) 0.0189(7) 0.0285(7) 0.0141(6) -0.0017(5) 0.0029(5)
C20 0.0191(7) 0.0274(7) 0.0215(7) 0.0156(6) 0.0022(5) 0.0030(6)
C21 0.0177(7) 0.0271(7) 0.0182(6) 0.0111(6) 0.0028(5) 0.0047(6)
C22 0.0145(6) 0.0263(7) 0.0201(7) 0.0111(6) 0.0037(5) 0.0074(5)
C23 0.0153(6) 0.0268(7) 0.0203(7) 0.0101(6) 0.0020(5) 0.0088(6)
C24 0.0227(7) 0.0305(8) 0.0247(7) 0.0080(6) 0.0039(6) 0.0137(6)
C25 0.0233(8) 0.0454(10) 0.0246(8) 0.0109(7) 0.0091(6) 0.0177(7)
C26 0.0217(8) 0.0445(10) 0.0273(8) 0.0187(7) 0.0110(6) 0.0118(7)
C27 0.0193(7) 0.0322(8) 0.0264(7) 0.0157(7) 0.0065(6) 0.0083(6)
C28 0.0153(6) 0.0190(6) 0.0175(6) 0.0110(5) 0.0049(5) 0.0066(5)
C29 0.0232(7) 0.0183(7) 0.0197(7) 0.0088(5) 0.0050(5) 0.0086(6)
C30 0.0245(7) 0.0245(7) 0.0257(7) 0.0139(6) 0.0064(6) 0.0138(6)
C31 0.0201(7) 0.0300(8) 0.0236(7) 0.0140(6) 0.0019(6) 0.0104(6)
C32 0.0247(7) 0.0238(7) 0.0208(7) 0.0077(6) 0.0003(6) 0.0082(6)
C33 0.0217(7) 0.0194(7) 0.0214(7) 0.0093(6) 0.0045(5) 0.0092(6)

loop_
_atom_type_symbol
_atom_type_description
_atom_type_scat_dispersion_real
_atom_type_scat_dispersion_imag
_atom_type_scat_source
C C 0.0033 0.0016 'International Tables Vol C Tables 4.2.6.8 and 6.1.1.4'
H H 0.0000 0.0000 'International Tables Vol C Tables 4.2.6.8 and 6.1.1.4'
N N 0.0061 0.0033 'International Tables Vol C Tables 4.2.6.8 and 6.1.1.4'
O O 0.0106 0.0060 'International Tables Vol C Tables 4.2.6.8 and 6.1.1.4'
Ge Ge 0.1547 1.8001 'International Tables Vol C Tables 4.2.6.8 and 6.1.1.4'

loop_
_geom_angle_atom_site_label_1
_geom_angle_atom_site_label_2
_geom_angle_atom_site_label_3
_geom_angle
O2 Ge1 O1 84.93(5)
O2 Ge1 N2 129.93(5)
O1 Ge1 N2 90.29(5)
O2 Ge1 C28 115.35(5)
O1 Ge1 C28 94.65(5)
N2 Ge1 C28 114.71(5)
O2 Ge1 N1 86.71(5)
O1 Ge1 N1 167.65(5)
N2 Ge1 N1 88.12(5)
C28 Ge1 N1 97.14(5)
C19 O1 Ge1 129.32(10)
C23 O2 Ge1 121.61(9)
C1 N1 C4 107.61(12)
C1 N1 Ge1 120.95(10)
C4 N1 Ge1 127.01(9)
C13 N2 C12 106.93(12)
C13 N2 Ge1 126.51(10)
C12 N2 Ge1 125.82(9)
N1 C1 C2 109.59(12)
N1 C1 C22 121.81(13)
C2 C1 C22 128.58(13)
C3 C2 C1 107.22(12)
C3 C2 H2 126.4
C1 C2 H2 126.4
C2 C3 C4 107.52(13)
C2 C3 H3 126.2
C4 C3 H3 126.2
C5 C4 N1 122.03(13)
C5 C4 C3 129.89(13)
N1 C4 C3 108.07(12)
C4 C5 C12 123.21(13)
C4 C5 C6 117.61(13)
C12 C5 C6 119.15(12)
C11 C6 C7 119.50(13)
C11 C6 C5 119.36(13)
C7 C6 C5 121.06(13)
C8 C7 C6 120.01(15)
C8 C7 H7 120.0
C6 C7 H7 120.0
C9 C8 C7 120.12(15)
C9 C8 H8 119.9
C7 C8 H8 119.9
C8 C9 C10 120.27(15)
C8 C9 H9 119.9
C10 C9 H9 119.9
C11 C10 C9 120.09(16)
C11 C10 H10 120.0
C9 C10 H10 120.0
C10 C11 C6 119.96(15)
C10 C11 H11 120.0
C6 C11 H11 120.0
C5 C12 N2 125.13(13)
C5 C12 C21 126.51(13)
N2 C12 C21 107.99(12)
N2 C13 C20 109.21(13)
N2 C13 C14 123.26(13)
C20 C13 C14 127.42(13)
C19 C14 C15 118.53(14)
C19 C14 C13 120.86(13)
C15 C14 C13 120.59(14)
C16 C15 C14 120.74(16)
C16 C15 H15 119.6
C14 C15 H15 119.6
C15 C16 C17 120.06(14)
C15 C16 H16 120.0
C17 C16 H16 120.0
C18 C17 C16 120.42(15)
C18 C17 H17 119.8
C16 C17 H17 119.8
C17 C18 C19 120.04(16)
C17 C18 H18 120.0
C19 C18 H18 120.0
O1 C19 C18 118.22(14)
O1 C19 C14 121.55(13)
C18 C19 C14 120.15(14)
C21 C20 C13 107.83(13)
C21 C20 H20 126.1
C13 C20 H20 126.1
C20 C21 C12 108.02(13)
C20 C21 H21 126.0
C12 C21 H21 126.0
C23 C22 C27 119.06(14)
C23 C22 C1 120.46(13)
C27 C22 C1 120.39(14)
O2 C23 C24 117.48(14)
O2 C23 C22 123.20(13)
C24 C23 C22 119.29(14)
C25 C24 C23 120.29(16)
C25 C24 H24 119.9
C23 C24 H24 119.9
C24 C25 C26 121.06(15)
C24 C25 H25 119.5
C26 C25 H25 119.5
C27 C26 C25 119.15(15)
C27 C26 H26 120.4
C25 C26 H26 120.4
C26 C27 C22 121.16(16)
C26 C27 H27 119.4
C22 C27 H27 119.4
C29 C28 C33 118.78(13)
C29 C28 Ge1 121.53(11)
C33 C28 Ge1 119.67(10)
C30 C29 C28 120.63(13)
C30 C29 H29 119.7
C28 C29 H29 119.7
C31 C30 C29 119.99(13)
C31 C30 H30 120.0
C29 C30 H30 120.0
C32 C31 C30 119.99(14)
C32 C31 H31 120.0
C30 C31 H31 120.0
C31 C32 C33 119.99(14)
C31 C32 H32 120.0
C33 C32 H32 120.0
C32 C33 C28 120.61(13)
C32 C33 H33 119.7
C28 C33 H33 119.7

loop_
_geom_bond_atom_site_label_1
_geom_bond_atom_site_label_2
_geom_bond_distance
Ge1 O2 1.8254(10)
Ge1 O1 1.8594(11)
Ge1 N2 1.9186(12)
Ge1 C28 1.9391(14)
Ge1 N1 1.9764(12)
O1 C19 1.3357(17)
O2 C23 1.3533(18)
N1 C1 1.3576(18)
N1 C4 1.3919(18)
N2 C13 1.3781(17)
N2 C12 1.4064(18)
C1 C2 1.417(2)
C1 C22 1.446(2)
C2 C3 1.371(2)
C2 H2 0.9500
C3 C4 1.4230(19)
C3 H3 0.9500
C4 C5 1.3899(19)
C5 C12 1.401(2)
C5 C6 1.4869(19)
C6 C11 1.395(2)
C6 C7 1.396(2)
C7 C8 1.390(2)
C7 H7 0.9500
C8 C9 1.378(3)
C8 H8 0.9500
C9 C10 1.388(3)
C9 H9 0.9500
C10 C11 1.387(2)
C10 H10 0.9500
C11 H11 0.9500
C12 C21 1.4120(19)
C13 C20 1.407(2)
C13 C14 1.446(2)
C14 C19 1.403(2)
C14 C15 1.413(2)
C15 C16 1.378(2)
C15 H15 0.9500
C16 C17 1.389(3)
C16 H16 0.9500
C17 C18 1.385(2)
C17 H17 0.9500
C18 C19 1.398(2)
C18 H18 0.9500
C20 C21 1.370(2)
C20 H20 0.9500
C21 H21 0.9500
C22 C23 1.405(2)
C22 C27 1.408(2)
C23 C24 1.402(2)
C24 C25 1.382(2)
C24 H24 0.9500
C25 C26 1.389(3)
C25 H25 0.9500
C26 C27 1.381(2)
C26 H26 0.9500
C27 H27 0.9500
C28 C29 1.3943(19)
C28 C33 1.396(2)
C29 C30 1.390(2)
C29 H29 0.9500
C30 C31 1.387(2)
C30 H30 0.9500
C31 C32 1.386(2)
C31 H31 0.9500
C32 C33 1.390(2)
C32 H32 0.9500
C33 H33 0.9500

loop_
_geom_torsion_atom_site_label_1
_geom_torsion_atom_site_label_2
_geom_torsion_atom_site_label_3
_geom_torsion_atom_site_label_4
_geom_torsion
O2 Ge1 O1 C19 101.66(13)
N2 Ge1 O1 C19 -28.43(13)
C28 Ge1 O1 C19 -143.26(13)
N1 Ge1 O1 C19 54.1(3)
O1 Ge1 O2 C23 137.02(11)
N2 Ge1 O2 C23 -136.87(10)
C28 Ge1 O2 C23 44.26(12)
N1 Ge1 O2 C23 -52.08(11)
O2 Ge1 N1 C1 45.45(11)
O1 Ge1 N1 C1 92.9(2)
N2 Ge1 N1 C1 175.63(11)
C28 Ge1 N1 C1 -69.69(11)
O2 Ge1 N1 C4 -161.21(12)
O1 Ge1 N1 C4 -113.8(2)
N2 Ge1 N1 C4 -31.04(12)
C28 Ge1 N1 C4 83.64(12)
O2 Ge1 N2 C13 -79.29(13)
O1 Ge1 N2 C13 4.33(12)
C28 Ge1 N2 C13 99.59(12)
N1 Ge1 N2 C13 -163.42(12)
O2 Ge1 N2 C12 111.87(11)
O1 Ge1 N2 C12 -164.51(11)
C28 Ge1 N2 C12 -69.25(12)
N1 Ge1 N2 C12 27.74(11)
C4 N1 C1 C2 0.12(15)
Ge1 N1 C1 C2 158.03(10)
C4 N1 C1 C22 178.49(12)
Ge1 N1 C1 C22 -23.60(18)
N1 C1 C2 C3 0.19(16)
C22 C1 C2 C3 -178.03(14)
C1 C2 C3 C4 -0.42(16)
C1 N1 C4 C5 178.64(13)
Ge1 N1 C4 C5 22.46(19)
C1 N1 C4 C3 -0.38(15)
Ge1 N1 C4 C3 -156.56(10)
C2 C3 C4 C5 -178.42(14)
C2 C3 C4 N1 0.50(16)
N1 C4 C5 C12 0.3(2)
C3 C4 C5 C12 179.04(14)
N1 C4 C5 C6 178.33(12)
C3 C4 C5 C6 -2.9(2)
C4 C5 C6 C11 -56.77(19)
C12 C5 C6 C11 121.39(15)
C4 C5 C6 C7 120.04(15)
C12 C5 C6 C7 -61.80(19)
C11 C6 C7 C8 2.3(2)
C5 C6 C7 C8 -174.54(14)
C6 C7 C8 C9 -0.7(2)
C7 C8 C9 C10 -1.1(3)
C8 C9 C10 C11 1.4(3)
C9 C10 C11 C6 0.1(3)
C7 C6 C11 C10 -2.0(2)
C5 C6 C11 C10 174.90(14)
C4 C5 C12 N2 -2.9(2)
C6 C5 C12 N2 179.01(13)
C4 C5 C12 C21 169.20(14)
C6 C5 C12 C21 -8.8(2)
C13 N2 C12 C5 171.90(13)
Ge1 N2 C12 C5 -17.5(2)
C13 N2 C12 C21 -1.46(15)
Ge1 N2 C12 C21 169.18(10)
C12 N2 C13 C20 1.06(15)
Ge1 N2 C13 C20 -169.50(10)
C12 N2 C13 C14 -175.56(13)
Ge1 N2 C13 C14 13.88(19)
N2 C13 C14 C19 -14.9(2)
C20 C13 C14 C19 169.08(14)
N2 C13 C14 C15 162.96(13)
C20 C13 C14 C15 -13.0(2)
C19 C14 C15 C16 1.7(2)
C13 C14 C15 C16 -176.27(14)
C14 C15 C16 C17 0.3(2)
C15 C16 C17 C18 -1.0(2)
C16 C17 C18 C19 -0.2(2)
Ge1 O1 C19 C18 -149.25(11)
Ge1 O1 C19 C14 34.0(2)
C17 C18 C19 O1 -174.58(14)
C17 C18 C19 C14 2.2(2)
C15 C14 C19 O1 173.78(13)
C13 C14 C19 O1 -8.3(2)
C15 C14 C19 C18 -2.9(2)
C13 C14 C19 C18 175.02(13)
N2 C13 C20 C21 -0.24(16)
C14 C13 C20 C21 176.20(14)
C13 C20 C21 C12 -0.68(17)
C5 C12 C21 C20 -171.92(14)
N2 C12 C21 C20 1.34(16)
N1 C1 C22 C23 -7.7(2)
C2 C1 C22 C23 170.30(14)
N1 C1 C22 C27 175.73(13)
C2 C1 C22 C27 -6.2(2)
Ge1 O2 C23 C24 -143.76(11)
Ge1 O2 C23 C22 38.05(18)
C27 C22 C23 O2 178.71(13)
C1 C22 C23 O2 2.1(2)
C27 C22 C23 C24 0.6(2)
C1 C22 C23 C24 -176.03(13)
O2 C23 C24 C25 -179.14(14)
C22 C23 C24 C25 -0.9(2)
C23 C24 C25 C26 0.6(2)
C24 C25 C26 C27 0.0(2)
C25 C26 C27 C22 -0.3(2)
C23 C22 C27 C26 0.1(2)
C1 C22 C27 C26 176.64(14)
O2 Ge1 C28 C29 -118.25(11)
O1 Ge1 C28 C29 155.16(11)
N2 Ge1 C28 C29 62.70(13)
N1 Ge1 C28 C29 -28.52(12)
O2 Ge1 C28 C33 63.48(12)
O1 Ge1 C28 C33 -23.11(12)
N2 Ge1 C28 C33 -115.57(11)
N1 Ge1 C28 C33 153.21(11)
C33 C28 C29 C30 0.3(2)
Ge1 C28 C29 C30 -178.01(11)
C28 C29 C30 C31 -1.2(2)
C29 C30 C31 C32 1.0(2)
C30 C31 C32 C33 0.2(2)
C31 C32 C33 C28 -1.1(2)
C29 C28 C33 C32 0.9(2)
Ge1 C28 C33 C32 179.20(11)
